data_4119233
loop_
_publ_author_name
'Xichen Xu'
'Yu Qian'
'Peter Y. Zavalij'
'Michael P. Doyle'

_publ_section_title
;
 Highly Selective Catalyst-Dependent Competitive 1,2-C\\rightarrowC,
 -O\\rightarrowC, and -N\\rightarrowC Migrations from
 \b-Methylene-\b-silyloxy-\b-amido-\a-diazoacetates
;
_journal_name_full 'Journal of the American Chemical Society'
_journal_page_first 1244
_journal_page_last 1247
_journal_paper_doi 10.1021/ja311392m
_journal_volume 135
_journal_year 2013
_chemical_formula_moiety 'C21 H29 Cl N2 O4 Si'
_chemical_formula_sum 'C21 H29 Cl N2 O4 Si'
_chemical_formula_weight 437.00
_space_group_crystal_system triclinic
_space_group_IT_number 2
_space_group_name_Hall '-P 1'
_space_group_name_H-M_alt 'P -1'
_symmetry_space_group_name_Hall '-P 1'
_symmetry_space_group_name_H-M 'P -1'
_atom_sites_solution_hydrogens difmap
_atom_sites_solution_primary direct
_atom_sites_solution_secondary difmap
_audit_creation_method 'SHELXL-97 & ZCIF'
_cell_angle_alpha 68.6267(13)
_cell_angle_beta 82.0779(14)
_cell_angle_gamma 64.8939(13)
_cell_formula_units_Z 2
_cell_length_a 9.3094(8)
_cell_length_b 10.4293(9)
_cell_length_c 13.7248(12)
_cell_measurement_reflns_used 4840
_cell_measurement_temperature 150(2)
_cell_measurement_theta_max 30.6
_cell_measurement_theta_min 2.3
_cell_volume 1123.44(17)
_computing_cell_refinement Apex2
_computing_data_collection 'Apex2 (Bruker, 2010)'
_computing_data_reduction Apex2
_computing_molecular_graphics 'XSHEL (Bruker, 2004)'
_computing_publication_material SHELXL-97
_computing_structure_refinement 'SHELXL-2012 (Sheldrick, 2012)'
_diffrn_ambient_temperature 150(2)
_diffrn_detector 'CCD area detector'
_diffrn_detector_area_resol_mean 8.333
_diffrn_detector_type 'Bruker Smart Apex II'
_diffrn_measured_fraction_theta_full 1.000
_diffrn_measured_fraction_theta_max 1.000
_diffrn_measurement_device_type 'three-circle diffractometer'
_diffrn_measurement_method '\f and \w scans'
_diffrn_measurement_specimen_support 'MiTeGen loop'
_diffrn_orient_matrix_type standard
_diffrn_orient_matrix_UB_11 0.0024998
_diffrn_orient_matrix_UB_12 -0.0532912
_diffrn_orient_matrix_UB_13 0.0772558
_diffrn_orient_matrix_UB_21 0.0895223
_diffrn_orient_matrix_UB_22 0.0245381
_diffrn_orient_matrix_UB_23 0.0081378
_diffrn_orient_matrix_UB_31 -0.0778277
_diffrn_orient_matrix_UB_32 0.0961602
_diffrn_orient_matrix_UB_33 0.0094644
_diffrn_radiation_type MoK\a
_diffrn_radiation_wavelength 0.71073
_diffrn_reflns_av_R_equivalents 0.0221
_diffrn_reflns_Laue_measured_fraction_full 1.000
_diffrn_reflns_Laue_measured_fraction_max 1.000
_diffrn_reflns_limit_h_max 12
_diffrn_reflns_limit_h_min -12
_diffrn_reflns_limit_k_max 13
_diffrn_reflns_limit_k_min -13
_diffrn_reflns_limit_l_max 17
_diffrn_reflns_limit_l_min -17
_diffrn_reflns_number 13866
_diffrn_reflns_point_group_measured_fraction_full 1.000
_diffrn_reflns_point_group_measured_fraction_max 1.000
_diffrn_reflns_theta_full 25.242
_diffrn_reflns_theta_max 27.499
_diffrn_reflns_theta_min 2.294
_diffrn_standards_decay_% 0
_exptl_absorpt_coefficient_mu 0.252
_exptl_absorpt_correction_T_max 0.990
_exptl_absorpt_correction_T_min 0.926
_exptl_absorpt_correction_type multi-scan
_exptl_absorpt_process_details 'SADABS (Sheldrick, 2008)'
_exptl_crystal_colour colourless
_exptl_crystal_density_diffrn 1.292
_exptl_crystal_description needle
_exptl_crystal_F_000 464
_exptl_crystal_size_max 0.495
_exptl_crystal_size_mid 0.075
_exptl_crystal_size_min 0.04
_refine_diff_density_max 0.399
_refine_diff_density_min -0.250
_refine_diff_density_rms 0.044
_refine_ls_extinction_method none
_refine_ls_goodness_of_fit_ref 1.000
_refine_ls_hydrogen_treatment refxyz
_refine_ls_matrix_type full
_refine_ls_number_parameters 349
_refine_ls_number_reflns 5146
_refine_ls_number_restraints 0
_refine_ls_restrained_S_all 1.000
_refine_ls_R_factor_all 0.0490
_refine_ls_R_factor_gt 0.0366
_refine_ls_shift/su_max 0.001
_refine_ls_shift/su_mean 0.000
_refine_ls_structure_factor_coef Fsqd
_refine_ls_weighting_details
;
 w=1/[\s^2^(Fo^2^)+(0.0100P)^2^+0.7900P]
 where P=(Fo^2^+2Fc^2^)/3
;
_refine_ls_weighting_scheme calc
_refine_ls_wR_factor_gt 0.0679
_refine_ls_wR_factor_ref 0.0714
_reflns_Friedel_coverage 0.000
_reflns_number_gt 4195
_reflns_number_total 5146
_reflns_threshold_expression 'I > 2\s(I)'
_cod_data_source_file ja311392m_si_005.cif
_cod_data_source_block 2314
_cod_depositor_comments
;
The following automatic conversions were performed:

'_atom_sites_solution_primary' value 'direct methods' was changed to
'direct'.

Automatic conversion script
Id: cif_fix_values 6452 2018-10-05 10:23:21Z andrius 
;
_cod_database_code 4119233
_shelx_space_group_comment
;
The symmetry employed for this shelxl refinement is uniquely defined
by the following loop, which should always be used as a source of
symmetry information in preference to the above space-group names.
They are only intended as comments.
;
_shelx_estimated_absorpt_t_min 0.885
_shelx_estimated_absorpt_t_max 0.990
_diffrn_reflns_sigmai/neti 0.0281
_shelxl_version_number 2012-4

loop_
_space_group_symop_operation_xyz
'x, y, z'
'-x, -y, -z'

loop_
_atom_site_label
_atom_site_type_symbol
_atom_site_fract_x
_atom_site_fract_y
_atom_site_fract_z
_atom_site_U_iso_or_equiv
_atom_site_adp_type
_atom_site_occupancy
_atom_site_site_symmetry_order
_atom_site_calc_flag
_atom_site_refinement_flags
C1 C 0.92538(16) 0.13728(15) 0.60529(10) 0.0198(3) Uani 1 1 d D
C2 C 0.82970(16) 0.07901(14) 0.59078(10) 0.0198(3) Uani 1 1 d D
C3 C 0.73096(17) 0.14688(15) 0.49265(11) 0.0220(3) Uani 1 1 d D
H3A H 0.7477(18) 0.0695(17) 0.4654(12) 0.026 Uiso 1 1 d D
H3B H 0.6190(19) 0.1836(17) 0.5119(12) 0.026 Uiso 1 1 d D
C4 C 0.76546(16) 0.27457(15) 0.40814(10) 0.0198(3) Uani 1 1 d D
H4 H 0.8655(18) 0.2311(16) 0.3736(12) 0.024 Uiso 1 1 d D
N5 N 0.78366(13) 0.36714(12) 0.46322(9) 0.0205(2) Uani 1 1 d D
C6 C 0.82563(18) 0.49372(16) 0.39356(12) 0.0261(3) Uani 1 1 d D
H6A H 0.7885(19) 0.5724(18) 0.4257(12) 0.031 Uiso 1 1 d D
H6B H 0.7706(19) 0.5367(17) 0.3247(13) 0.031 Uiso 1 1 d D
C7 C 1.00606(19) 0.43064(17) 0.38881(12) 0.0289(3) Uani 1 1 d D
H7A H 1.0474(19) 0.3964(18) 0.3315(13) 0.035 Uiso 1 1 d D
H7B H 1.0481(19) 0.5009(19) 0.3895(13) 0.035 Uiso 1 1 d D
C8 C 1.05831(17) 0.29287(15) 0.48642(11) 0.0230(3) Uani 1 1 d D
O8 O 1.19137(12) 0.21342(12) 0.52450(8) 0.0295(2) Uani 1 1 d D
N9 N 0.92417(13) 0.27240(12) 0.52882(9) 0.0201(2) Uani 1 1 d D
C10 C 1.02501(16) 0.07645(16) 0.70034(11) 0.0225(3) Uani 1 1 d D
O10 O 1.09486(13) -0.05488(12) 0.74894(9) 0.0360(3) Uani 1 1 d D
O11 O 1.02504(12) 0.18797(11) 0.72752(8) 0.0271(2) Uani 1 1 d D
C12 C 1.1247(2) 0.1376(2) 0.81732(14) 0.0389(4) Uani 1 1 d D
H12A H 1.085(2) 0.079(2) 0.8799(16) 0.058 Uiso 1 1 d D
H12B H 1.118(2) 0.229(2) 0.8241(16) 0.058 Uiso 1 1 d D
H12C H 1.228(2) 0.078(2) 0.8046(16) 0.058 Uiso 1 1 d D
O2 O 0.81526(11) -0.04295(10) 0.66555(7) 0.0230(2) Uani 1 1 d D
Si1 Si 0.65147(5) -0.04416(4) 0.73504(3) 0.02302(9) Uani 1 1 d D
C21 C 0.5409(2) -0.1044(2) 0.67177(14) 0.0377(4) Uani 1 1 d D
H21A H 0.493(2) -0.028(2) 0.6080(16) 0.057 Uiso 1 1 d D
H21B H 0.457(2) -0.124(2) 0.7143(16) 0.057 Uiso 1 1 d D
H21C H 0.605(2) -0.189(2) 0.6586(15) 0.057 Uiso 1 1 d D
C22 C 0.5327(3) 0.1489(2) 0.7389(2) 0.0564(6) Uani 1 1 d D
H22A H 0.594(3) 0.195(3) 0.7455(19) 0.085 Uiso 1 1 d D
H22B H 0.456(3) 0.151(3) 0.7910(19) 0.085 Uiso 1 1 d D
H22C H 0.485(3) 0.209(3) 0.677(2) 0.085 Uiso 1 1 d D
C23 C 0.7246(2) -0.17995(19) 0.87037(12) 0.0338(4) Uani 1 1 d D
C24 C 0.5808(3) -0.1945(3) 0.93605(15) 0.0507(5) Uani 1 1 d D
H24A H 0.617(3) -0.261(3) 1.0072(18) 0.076 Uiso 1 1 d D
H24B H 0.526(3) -0.235(3) 0.9070(18) 0.076 Uiso 1 1 d D
H24C H 0.503(3) -0.097(3) 0.9421(18) 0.076 Uiso 1 1 d D
C25 C 0.8100(3) -0.1252(3) 0.92325(17) 0.0686(6) Uani 1 1 d D
H25A H 0.838(3) -0.191(3) 0.994(2) 0.103 Uiso 1 1 d D
H25B H 0.735(3) -0.017(3) 0.922(2) 0.103 Uiso 1 1 d D
H25C H 0.904(3) -0.117(3) 0.886(2) 0.103 Uiso 1 1 d D
C26 C 0.8390(3) -0.3353(2) 0.86572(16) 0.0554(6) Uani 1 1 d D
H26A H 0.939(3) -0.330(3) 0.8283(19) 0.083 Uiso 1 1 d D
H26B H 0.783(3) -0.374(3) 0.8287(19) 0.083 Uiso 1 1 d D
H26C H 0.872(3) -0.405(3) 0.9355(19) 0.083 Uiso 1 1 d D
C41 C 0.63296(16) 0.37321(14) 0.32708(10) 0.0191(3) Uani 1 1 d D
C42 C 0.48043(17) 0.45523(15) 0.35437(11) 0.0228(3) Uani 1 1 d D
H42 H 0.4598(18) 0.4493(17) 0.4249(12) 0.027 Uiso 1 1 d D
C43 C 0.36088(17) 0.54938(16) 0.27888(12) 0.0248(3) Uani 1 1 d D
H43 H 0.2567(19) 0.6066(17) 0.2970(12) 0.030 Uiso 1 1 d D
C44 C 0.39519(17) 0.56050(15) 0.17537(11) 0.0246(3) Uani 1 1 d D
C45 C 0.54439(18) 0.47934(16) 0.14645(11) 0.0263(3) Uani 1 1 d D
H45 H 0.5663(19) 0.4876(17) 0.0756(13) 0.032 Uiso 1 1 d D
C46 C 0.66311(17) 0.38599(15) 0.22256(11) 0.0229(3) Uani 1 1 d D
H46 H 0.7660(19) 0.3293(17) 0.2031(12) 0.027 Uiso 1 1 d D
Cl1 Cl 0.24809(5) 0.68261(5) 0.07850(3) 0.03926(11) Uani 1 1 d D

loop_
_atom_site_aniso_label
_atom_site_aniso_U_11
_atom_site_aniso_U_22
_atom_site_aniso_U_33
_atom_site_aniso_U_23
_atom_site_aniso_U_13
_atom_site_aniso_U_12
C1 0.0202(6) 0.0193(6) 0.0193(6) -0.0070(5) 0.0003(5) -0.0071(5)
C2 0.0202(6) 0.0174(6) 0.0193(6) -0.0054(5) 0.0007(5) -0.0061(5)
C3 0.0239(7) 0.0204(6) 0.0233(7) -0.0066(5) -0.0027(5) -0.0104(5)
C4 0.0210(6) 0.0193(6) 0.0205(6) -0.0083(5) -0.0011(5) -0.0077(5)
N5 0.0221(6) 0.0176(5) 0.0215(6) -0.0051(4) -0.0039(4) -0.0078(4)
C6 0.0313(8) 0.0205(6) 0.0283(8) -0.0052(6) -0.0047(6) -0.0132(6)
C7 0.0334(8) 0.0294(7) 0.0282(8) -0.0081(6) 0.0022(6) -0.0185(6)
C8 0.0255(7) 0.0247(6) 0.0248(7) -0.0134(5) 0.0029(5) -0.0123(5)
O8 0.0229(5) 0.0325(5) 0.0350(6) -0.0130(4) 0.0007(4) -0.0118(4)
N9 0.0200(5) 0.0209(5) 0.0203(5) -0.0054(4) -0.0034(4) -0.0093(4)
C10 0.0178(6) 0.0248(7) 0.0240(7) -0.0094(5) 0.0004(5) -0.0071(5)
O10 0.0366(6) 0.0239(5) 0.0394(6) -0.0056(5) -0.0167(5) -0.0043(5)
O11 0.0285(5) 0.0294(5) 0.0254(5) -0.0134(4) -0.0058(4) -0.0083(4)
C12 0.0358(9) 0.0493(10) 0.0356(9) -0.0199(7) -0.0102(7) -0.0130(8)
O2 0.0243(5) 0.0186(4) 0.0231(5) -0.0026(4) -0.0001(4) -0.0097(4)
Si1 0.02464(19) 0.01953(17) 0.0253(2) -0.00634(14) 0.00191(15) -0.01081(15)
C21 0.0367(9) 0.0497(10) 0.0338(9) -0.0098(7) -0.0020(7) -0.0268(7)
C22 0.0531(12) 0.0268(9) 0.0823(15) -0.0219(9) 0.0312(11) -0.0158(8)
C23 0.0431(9) 0.0415(8) 0.0207(7) -0.0076(6) 0.0021(6) -0.0237(7)
C24 0.0619(12) 0.0619(12) 0.0303(9) -0.0088(9) 0.0127(9) -0.0363(10)
C25 0.0973(16) 0.1138(16) 0.0299(10) -0.0237(10) 0.0009(10) -0.0753(13)
C26 0.0587(13) 0.0421(11) 0.0357(10) 0.0061(9) -0.0092(9) -0.0066(10)
C41 0.0218(6) 0.0159(6) 0.0213(6) -0.0051(5) -0.0018(5) -0.0095(5)
C42 0.0255(7) 0.0231(6) 0.0218(7) -0.0082(5) 0.0012(5) -0.0115(5)
C43 0.0210(7) 0.0215(7) 0.0319(8) -0.0094(6) 0.0005(6) -0.0084(5)
C44 0.0245(7) 0.0201(6) 0.0269(7) -0.0031(5) -0.0090(6) -0.0083(5)
C45 0.0318(8) 0.0251(7) 0.0201(7) -0.0068(5) -0.0024(6) -0.0096(6)
C46 0.0229(7) 0.0213(6) 0.0240(7) -0.0086(5) 0.0005(5) -0.0078(5)
Cl1 0.0328(2) 0.0361(2) 0.0355(2) -0.00467(16) -0.01454(16) -0.00362(16)

loop_
_atom_type_symbol
_atom_type_description
_atom_type_scat_dispersion_real
_atom_type_scat_dispersion_imag
_atom_type_scat_source
C C 0.0033 0.0016 'International Tables Vol C Tables 4.2.6.8 and 6.1.1.4'
H H 0.0000 0.0000 'International Tables Vol C Tables 4.2.6.8 and 6.1.1.4'
N N 0.0061 0.0033 'International Tables Vol C Tables 4.2.6.8 and 6.1.1.4'
O O 0.0106 0.0060 'International Tables Vol C Tables 4.2.6.8 and 6.1.1.4'
Si Si 0.0817 0.0704 'International Tables Vol C Tables 4.2.6.8 and 6.1.1.4'
Cl Cl 0.1484 0.1585 'International Tables Vol C Tables 4.2.6.8 and 6.1.1.4'

loop_
_geom_angle_atom_site_label_1
_geom_angle_atom_site_label_2
_geom_angle_atom_site_label_3
_geom_angle
C2 C1 N9 118.59(12)
C2 C1 C10 124.60(12)
N9 C1 C10 116.65(12)
C1 C2 O2 121.30(12)
C1 C2 C3 121.89(12)
O2 C2 C3 116.79(12)
C2 C3 C4 113.56(12)
C2 C3 H3A 109.1(9)
C4 C3 H3A 109.7(9)
C2 C3 H3B 107.8(9)
C4 C3 H3B 110.3(9)
H3A C3 H3B 106.1(13)
N5 C4 C41 109.38(10)
N5 C4 C3 106.59(11)
C41 C4 C3 112.30(11)
N5 C4 H4 109.6(9)
C41 C4 H4 109.6(9)
C3 C4 H4 109.3(9)
N9 N5 C6 101.59(10)
N9 N5 C4 106.57(9)
C6 N5 C4 114.31(11)
N5 C6 C7 106.75(11)
N5 C6 H6A 108.5(9)
C7 C6 H6A 109.0(9)
N5 C6 H6B 109.2(9)
C7 C6 H6B 114.6(9)
H6A C6 H6B 108.7(13)
C8 C7 C6 103.42(12)
C8 C7 H7A 106.5(10)
C6 C7 H7A 113.8(10)
C8 C7 H7B 110.4(10)
C6 C7 H7B 112.6(10)
H7A C7 H7B 109.8(14)
O8 C8 N9 124.48(13)
O8 C8 C7 128.78(13)
N9 C8 C7 106.73(12)
C8 N9 C1 123.97(11)
C8 N9 N5 114.63(11)
C1 N9 N5 116.70(11)
O10 C10 O11 123.59(13)
O10 C10 C1 125.18(13)
O11 C10 C1 111.22(11)
C10 O11 C12 114.51(12)
O11 C12 H12A 110.1(12)
O11 C12 H12B 104.9(12)
H12A C12 H12B 111.2(17)
O11 C12 H12C 109.1(13)
H12A C12 H12C 110.1(17)
H12B C12 H12C 111.4(17)
C2 O2 Si1 125.92(8)
O2 Si1 C21 108.65(7)
O2 Si1 C22 107.80(8)
C21 Si1 C22 111.96(11)
O2 Si1 C23 105.79(6)
C21 Si1 C23 112.18(8)
C22 Si1 C23 110.15(10)
Si1 C21 H21A 110.5(13)
Si1 C21 H21B 112.0(12)
H21A C21 H21B 106.3(16)
Si1 C21 H21C 111.3(13)
H21A C21 H21C 109.1(17)
H21B C21 H21C 107.5(17)
Si1 C22 H22A 112.9(15)
Si1 C22 H22B 112.5(15)
H22A C22 H22B 110(2)
Si1 C22 H22C 109.5(17)
H22A C22 H22C 102(2)
H22B C22 H22C 109(2)
C25 C23 C26 108.82(18)
C25 C23 C24 108.86(16)
C26 C23 C24 109.03(16)
C25 C23 Si1 111.50(13)
C26 C23 Si1 110.20(12)
C24 C23 Si1 108.39(13)
C23 C24 H24A 109.1(14)
C23 C24 H24B 111.7(13)
H24A C24 H24B 109.1(19)
C23 C24 H24C 112.2(14)
H24A C24 H24C 105.6(18)
H24B C24 H24C 108.9(19)
C23 C25 H25A 110.0(17)
C23 C25 H25B 109.1(16)
H25A C25 H25B 110(2)
C23 C25 H25C 112.1(16)
H25A C25 H25C 110(2)
H25B C25 H25C 106(2)
C23 C26 H26A 110.0(14)
C23 C26 H26B 110.0(13)
H26A C26 H26B 111.2(19)
C23 C26 H26C 109.4(14)
H26A C26 H26C 106.2(19)
H26B C26 H26C 109.9(19)
C46 C41 C42 118.78(12)
C46 C41 C4 119.91(12)
C42 C41 C4 121.30(12)
C43 C42 C41 120.88(13)
C43 C42 H42 119.8(9)
C41 C42 H42 119.2(9)
C44 C43 C42 118.89(13)
C44 C43 H43 119.9(10)
C42 C43 H43 121.2(10)
C45 C44 C43 121.41(13)
C45 C44 Cl1 118.91(11)
C43 C44 Cl1 119.67(11)
C44 C45 C46 119.18(13)
C44 C45 H45 120.6(10)
C46 C45 H45 120.2(10)
C45 C46 C41 120.86(13)
C45 C46 H46 119.5(9)
C41 C46 H46 119.6(9)

loop_
_geom_bond_atom_site_label_1
_geom_bond_atom_site_label_2
_geom_bond_distance
C1 C2 1.3412(19)
C1 N9 1.4139(17)
C1 C10 1.4817(19)
C2 O2 1.3583(16)
C2 C3 1.5014(19)
C3 C4 1.5350(19)
C3 H3A 0.955(16)
C3 H3B 0.981(16)
C4 N5 1.4962(17)
C4 C41 1.5115(18)
C4 H4 0.987(15)
N5 N9 1.4413(15)
N5 C6 1.4914(18)
C6 C7 1.524(2)
C6 H6A 0.984(16)
C6 H6B 0.993(16)
C7 C8 1.510(2)
C7 H7A 0.949(17)
C7 H7B 0.969(17)
C8 O8 1.2190(17)
C8 N9 1.3708(18)
C10 O10 1.2007(17)
C10 O11 1.3448(17)
O11 C12 1.4443(18)
C12 H12A 0.98(2)
C12 H12B 0.96(2)
C12 H12C 0.93(2)
O2 Si1 1.6856(10)
Si1 C21 1.8443(18)
Si1 C22 1.8578(19)
Si1 C23 1.8793(16)
C21 H21A 0.95(2)
C21 H21B 0.96(2)
C21 H21C 0.90(2)
C22 H22A 0.92(3)
C22 H22B 0.94(3)
C22 H22C 0.89(2)
C23 C25 1.527(3)
C23 C26 1.535(3)
C23 C24 1.539(3)
C24 H24A 0.97(2)
C24 H24B 0.99(2)
C24 H24C 0.99(2)
C25 H25A 0.96(3)
C25 H25B 1.04(3)
C25 H25C 0.97(3)
C26 H26A 1.01(2)
C26 H26B 1.05(3)
C26 H26C 0.96(2)
C41 C46 1.3914(19)
C41 C42 1.3944(19)
C42 C43 1.388(2)
C42 H42 0.945(16)
C43 C44 1.386(2)
C43 H43 0.954(16)
C44 C45 1.378(2)
C44 Cl1 1.7471(14)
C45 C46 1.3872(19)
C45 H45 0.946(16)
C46 H46 0.950(15)

loop_
_geom_torsion_atom_site_label_1
_geom_torsion_atom_site_label_2
_geom_torsion_atom_site_label_3
_geom_torsion_atom_site_label_4
_geom_torsion
N9 C1 C2 O2 -174.18(11)
C10 C1 C2 O2 1.0(2)
N9 C1 C2 C3 4.4(2)
C10 C1 C2 C3 179.62(12)
C1 C2 C3 C4 6.71(19)
O2 C2 C3 C4 -174.60(11)
C2 C3 C4 N5 -41.47(15)
C2 C3 C4 C41 -161.24(11)
C41 C4 N5 N9 -172.47(10)
C3 C4 N5 N9 65.89(13)
C41 C4 N5 C6 -61.11(14)
C3 C4 N5 C6 177.25(11)
N9 N5 C6 C7 26.06(14)
C4 N5 C6 C7 -88.27(14)
N5 C6 C7 C8 -21.54(15)
C6 C7 C8 O8 -170.62(14)
C6 C7 C8 N9 8.02(15)
O8 C8 N9 C1 -17.2(2)
C7 C8 N9 C1 164.05(12)
O8 C8 N9 N5 -172.02(12)
C7 C8 N9 N5 9.26(15)
C2 C1 N9 C8 -131.48(14)
C10 C1 N9 C8 52.97(17)
C2 C1 N9 N5 22.84(17)
C10 C1 N9 N5 -152.72(11)
C6 N5 N9 C8 -22.51(14)
C4 N5 N9 C8 97.45(12)
C6 N5 N9 C1 -179.21(11)
C4 N5 N9 C1 -59.26(14)
C2 C1 C10 O10 38.4(2)
N9 C1 C10 O10 -146.33(14)
C2 C1 C10 O11 -140.19(14)
N9 C1 C10 O11 35.07(16)
O10 C10 O11 C12 3.7(2)
C1 C10 O11 C12 -177.70(13)
C1 C2 O2 Si1 112.52(13)
C3 C2 O2 Si1 -66.18(15)
C2 O2 Si1 C21 96.15(12)
C2 O2 Si1 C22 -25.38(15)
C2 O2 Si1 C23 -143.21(11)
O2 Si1 C23 C25 63.99(16)
C21 Si1 C23 C25 -177.69(15)
C22 Si1 C23 C25 -52.26(17)
O2 Si1 C23 C26 -56.96(15)
C21 Si1 C23 C26 61.35(16)
C22 Si1 C23 C26 -173.21(15)
O2 Si1 C23 C24 -176.20(12)
C21 Si1 C23 C24 -57.89(15)
C22 Si1 C23 C24 67.55(16)
N5 C4 C41 C46 122.38(13)
C3 C4 C41 C46 -119.49(14)
N5 C4 C41 C42 -56.17(16)
C3 C4 C41 C42 61.96(16)
C46 C41 C42 C43 -0.7(2)
C4 C41 C42 C43 177.83(13)
C41 C42 C43 C44 0.2(2)
C42 C43 C44 C45 0.6(2)
C42 C43 C44 Cl1 -178.09(11)
C43 C44 C45 C46 -0.8(2)
Cl1 C44 C45 C46 177.88(11)
C44 C45 C46 C41 0.3(2)
C42 C41 C46 C45 0.5(2)
C4 C41 C46 C45 -178.08(13)
